data_2242503
loop_
_publ_author_name
'Nazarenko, Alexander Y.'

_publ_section_title
;
 Crystal structures of binary compounds of meldonium
 3-(1,1,1-trimethylhydrazin-1-ium-2-yl)propanoate with sodium bromide and
 sodium iodide
;
_journal_coeditor_code ZL2729
_journal_issue 6
_journal_name_full 'Acta Crystallographica Section E'
_journal_page_first 829
_journal_page_last 834
_journal_paper_doi 10.1107/S2056989018006977
_journal_volume 74
_journal_year 2018
_chemical_formula_iupac '[Na (C6 H14 N2 O2) (H2 O)3] Br, 2H2 O'
_chemical_formula_moiety 'C6 H20 N2 O5, Na +, Br -,2(H2 O)'
_chemical_formula_sum 'C6 H24 Br N2 Na O7'
_chemical_formula_weight 339.17
_chemical_name_common 'meldonium sodium bromide heptahydrate'
_chemical_name_systematic
;
Poly[[tetra-\m-aqua-diaquabis[3-(1,1,1-trimethylhydrazin-1-ium-2-yl)\
propanoate]disodium] dibromide tetrahydrate]
;
_space_group_crystal_system orthorhombic
_space_group_IT_number 29
_space_group_name_Hall 'P 2c -2ac'
_space_group_name_H-M_alt 'P c a 21'
_symmetry_space_group_name_Hall 'P 2c -2ac'
_symmetry_space_group_name_H-M 'P c a 21'
_atom_sites_solution_hydrogens mixed
_atom_sites_solution_primary dual
_audit_creation_method
;
Olex2 1.2
(compiled 2017.08.10 svn.r3458 for OlexSys, GUI svn.r5381)
;
_cell_angle_alpha 90
_cell_angle_beta 90
_cell_angle_gamma 90
_cell_formula_units_Z 8
_cell_length_a 16.5181(8)
_cell_length_b 5.5262(3)
_cell_length_c 33.2605(16)
_cell_measurement_reflns_used 9077
_cell_measurement_temperature 173(2)
_cell_measurement_theta_max 27.441
_cell_measurement_theta_min 3.075
_cell_volume 3036.1(3)
_computing_cell_refinement
;
SAINT (Bruker, 2016)
;
_computing_data_collection
;
APEX2 (Bruker, 2016)
;
_computing_data_reduction
;
SAINT (Bruker, 2016)
;
_computing_molecular_graphics
;
<i>OLEX2</i> (Dolomanov <i>et al.</i>,  2009) and
<i>CrystalExplorer17</i>
(Turner <i>et al.</i>,  2017)
;
_computing_publication_material
;
<i>OLEX2</i> (Dolomanov <i>et al.</i>,  2009)
;
_computing_structure_refinement
;
SHELXL2016 (Sheldrick, 2015b)
;
_computing_structure_solution
;
SHELXT (Sheldrick, 2015a)
;
_diffrn_ambient_temperature 173
_diffrn_measured_fraction_theta_full 0.998
_diffrn_measured_fraction_theta_max 0.999
_diffrn_measurement_device_type 'Bruker PHOTON-100 CMOS'
_diffrn_measurement_method '\f and \w scans'
_diffrn_radiation_type MoK\a
_diffrn_radiation_wavelength 0.71073
_diffrn_reflns_av_R_equivalents 0.0438
_diffrn_reflns_limit_h_max 21
_diffrn_reflns_limit_h_min -21
_diffrn_reflns_limit_k_max 7
_diffrn_reflns_limit_k_min -7
_diffrn_reflns_limit_l_max 43
_diffrn_reflns_limit_l_min -43
_diffrn_reflns_number 117729
_diffrn_reflns_theta_full 26.000
_diffrn_reflns_theta_max 27.524
_diffrn_reflns_theta_min 3.076
_diffrn_standards_number 0
_exptl_absorpt_coefficient_mu 2.758
_exptl_absorpt_correction_T_max 0.6347
_exptl_absorpt_correction_T_min 0.217
_exptl_absorpt_correction_type numerical
_exptl_absorpt_process_details
;
(SADABS; Krause <i>et al.</i>,  2015)
;
_exptl_crystal_colour colourless
_exptl_crystal_density_diffrn 1.484
_exptl_crystal_description needle
_exptl_crystal_F_000 1408
_exptl_crystal_size_max 0.65
_exptl_crystal_size_mid 0.126
_exptl_crystal_size_min 0.092
_refine_diff_density_max 0.707
_refine_diff_density_min -0.377
_refine_ls_abs_structure_details
;
Refined as an inversion twin
;
_refine_ls_abs_structure_Flack 0.250(10)
_refine_ls_extinction_method none
_refine_ls_goodness_of_fit_ref 1.025
_refine_ls_hydrogen_treatment mixed
_refine_ls_matrix_type full
_refine_ls_number_parameters 380
_refine_ls_number_reflns 6969
_refine_ls_number_restraints 33
_refine_ls_restrained_S_all 1.023
_refine_ls_R_factor_all 0.0416
_refine_ls_R_factor_gt 0.0315
_refine_ls_shift/su_max 0.001
_refine_ls_shift/su_mean 0.000
_refine_ls_structure_factor_coef Fsqd
_refine_ls_weighting_details 'w=1/[\s^2^(Fo^2^)+(0.0417P)^2^+2.0085P] where P=(Fo^2^+2Fc^2^)/3'
_refine_ls_weighting_scheme calc
_refine_ls_wR_factor_gt 0.0729
_refine_ls_wR_factor_ref 0.0783
_reflns_number_gt 6121
_reflns_number_total 6969
_reflns_threshold_expression 'I > 2\s(I)'
_cod_data_source_file zl2729sup1.cif
_cod_data_source_block I
_cod_depositor_comments
;

2019-10-28
Z value and formula fixed to values more according to usual
chemical conventions.                 miguel
;
_cod_original_formula_sum 'C12 H48 Br2 N4 Na2 O14'
_cod_original_formula_weight 678.34
_cod_original_formula_moiety 'C12 H40 N4 Na2 O10 2+, 2(Br -),4(H2 O)'
_cod_original_formula_iupac '[Na2 (C6 H14 N2 O2)2 (H2 O)6] Br2, 4H2 O'
_cod_original_formula_units_Z 4
_cod_database_code 2242503
_shelx_space_group_comment
;
The symmetry employed for this shelxl refinement is uniquely defined
by the following loop, which should always be used as a source of
symmetry information in preference to the above space-group names.
They are only intended as comments.
;
_shelx_estimated_absorpt_t_min 0.232
_shelx_estimated_absorpt_t_max 0.785

loop_
_space_group_symop_operation_xyz
'x, y, z'
'-x, -y, z+1/2'
'x+1/2, -y, z'
'-x+1/2, y, z+1/2'

loop_
_atom_site_type_symbol
_atom_site_label
_atom_site_fract_x
_atom_site_fract_y
_atom_site_fract_z
_atom_site_U_iso_or_equiv
_atom_site_adp_type
_atom_site_calc_flag
_atom_site_occupancy
Br Br1 0.92047(3) -0.03168(8) 0.28604(2) 0.03549(13) Uani d 1
Br Br2 0.82608(3) 0.44931(9) 0.71406(2) 0.04007(14) Uani d 1
Na Na1 0.67706(11) 0.9937(3) 0.48342(7) 0.0182(5) Uani d 1
Na Na2 0.57098(11) 0.4989(3) 0.51722(7) 0.0186(5) Uani d 1
O O1 0.73577(16) 0.7342(5) 0.43488(9) 0.0229(6) Uani d 1
O O2 0.8552(2) 0.5504(5) 0.44213(11) 0.0240(7) Uani d 1
O O3 0.51258(17) 0.7566(5) 0.56578(9) 0.0243(6) Uani d 1
O O4 0.39361(19) 0.9443(5) 0.55827(11) 0.0226(6) Uani d 1
O O5 0.63384(19) 1.3548(5) 0.45166(9) 0.0237(6) Uani d 1
H H5A 0.671(4) 1.481(10) 0.444(2) 0.036 Uiso d 1
H H5B 0.594(3) 1.388(11) 0.4385(17) 0.036 Uiso d 1
O O6 0.78937(18) 1.2455(5) 0.49791(10) 0.0249(6) Uani d 1
H H6A 0.825(2) 1.210(10) 0.5134(14) 0.037 Uiso d 1
H H6B 0.809(3) 1.330(9) 0.4802(14) 0.037 Uiso d 1
O O7 0.45879(18) 0.2480(5) 0.50216(10) 0.0255(6) Uani d 1
H H7A 0.423(3) 0.308(9) 0.4882(15) 0.038 Uiso d 1
H H7B 0.435(3) 0.173(10) 0.5193(14) 0.038 Uiso d 1
O O8 0.61447(17) 0.1366(5) 0.54820(9) 0.0222(6) Uani d 1
H H8A 0.651(2) 0.124(10) 0.5642(13) 0.033 Uiso d 1
H H8B 0.584(3) 0.022(7) 0.550(2) 0.033 Uiso d 1
O O9 0.70252(18) 0.6523(5) 0.52830(10) 0.0240(6) Uani d 1
H H9A 0.729(3) 0.506(10) 0.5247(19) 0.036 Uiso d 1
H H9B 0.717(3) 0.707(10) 0.5492(19) 0.036 Uiso d 1
O O10 0.54562(19) 0.8403(5) 0.47200(10) 0.0241(6) Uani d 1
H H10A 0.530(3) 0.776(10) 0.4526(18) 0.036 Uiso d 1
H H10B 0.507(4) 0.945(10) 0.480(2) 0.036 Uiso d 1
N N1 0.7581(3) 0.9463(7) 0.34771(14) 0.0243(9) Uani d 1
H H1 0.792(3) 0.949(10) 0.3293(16) 0.037 Uiso d 1
N N2 0.6865(3) 1.0657(6) 0.33042(12) 0.0308(9) Uani d 1
N N3 0.4899(3) 0.5316(7) 0.65254(15) 0.0254(9) Uani d 1
H H3 0.454(3) 0.544(10) 0.6701(16) 0.038 Uiso d 1
N N4 0.5581(3) 0.3991(7) 0.67014(13) 0.0398(10) Uani d 1
C C1 0.8094(2) 0.7177(7) 0.42815(12) 0.0180(8) Uani d 1
C C2 0.8516(3) 0.9122(8) 0.40294(14) 0.0266(9) Uani d 1
H H2A 0.886964 1.009290 0.420772 0.032 Uiso calc 1
H H2B 0.886701 0.831769 0.382845 0.032 Uiso calc 1
C C3 0.7943(3) 1.0812(7) 0.38121(13) 0.0240(9) Uani d 1
H H3A 0.751492 1.138148 0.399790 0.029 Uiso calc 1
H H3B 0.824043 1.223813 0.370938 0.029 Uiso calc 1
C C4 0.6963(4) 1.3329(8) 0.32444(18) 0.0457(14) Uani d 1
H H4A 0.697253 1.413826 0.350657 0.069 Uiso calc 1
H H4B 0.650888 1.394886 0.308527 0.069 Uiso calc 1
H H4C 0.747182 1.364707 0.310239 0.069 Uiso calc 1
C C5 0.6719(4) 0.9498(8) 0.2904(2) 0.0416(14) Uani d 1
H H5C 0.719071 0.975629 0.273010 0.062 Uiso calc 1
H H5D 0.623950 1.022298 0.277842 0.062 Uiso calc 1
H H5E 0.663080 0.775844 0.293987 0.062 Uiso calc 1
C C6 0.6167(4) 1.0165(10) 0.3575(2) 0.0382(14) Uani d 1
H H6C 0.607611 0.841579 0.359257 0.057 Uiso calc 1
H H6D 0.568050 1.095072 0.346802 0.057 Uiso calc 1
H H6E 0.628344 1.080630 0.384387 0.057 Uiso calc 1
C C7 0.4383(2) 0.7743(7) 0.57220(12) 0.0190(8) Uani d 1
C C8 0.3960(3) 0.5814(8) 0.59707(14) 0.0270(9) Uani d 1
H H8C 0.361903 0.662841 0.617476 0.032 Uiso calc 1
H H8D 0.359465 0.488736 0.579189 0.032 Uiso calc 1
C C9 0.4512(3) 0.4059(7) 0.61824(13) 0.0244(9) Uani d 1
H H9C 0.419698 0.265265 0.628036 0.029 Uiso calc 1
H H9D 0.493099 0.346329 0.599409 0.029 Uiso calc 1
C C10 0.5447(5) 0.1391(10) 0.6751(2) 0.073(2) Uani d 1
H H10C 0.495470 0.112758 0.691030 0.110 Uiso calc 1
H H10D 0.591059 0.067082 0.689066 0.110 Uiso calc 1
H H10E 0.538397 0.063338 0.648684 0.110 Uiso calc 1
C C11 0.5722(5) 0.5108(9) 0.7105(2) 0.052(2) Uani d 1
H H11A 0.584574 0.683111 0.707269 0.078 Uiso calc 1
H H11B 0.617855 0.429848 0.723737 0.078 Uiso calc 1
H H11C 0.523504 0.492499 0.727074 0.078 Uiso calc 1
C C12 0.6308(5) 0.4501(13) 0.6429(3) 0.0527(18) Uani d 1
H H12A 0.621070 0.379778 0.616269 0.079 Uiso calc 1
H H12B 0.679559 0.377958 0.654625 0.079 Uiso calc 1
H H12C 0.638291 0.625353 0.640292 0.079 Uiso calc 1
O O11 1.0017(2) 0.4552(7) 0.40834(13) 0.0284(8) Uani d 1
H H11D 0.999(4) 0.458(11) 0.3843(8) 0.043 Uiso d 1
H H11E 0.957(3) 0.488(11) 0.417(3) 0.043 Uiso d 1
O O12 0.9948(3) 0.4654(7) 0.32594(15) 0.0441(10) Uani d 1
H H12D 0.973(4) 0.586(9) 0.318(2) 0.066 Uiso d 1
H H12E 0.975(4) 0.348(9) 0.316(2) 0.066 Uiso d 1
O O13 0.7469(2) 0.9506(6) 0.59158(13) 0.0272(8) Uani d 1
H H13A 0.752(4) 0.933(11) 0.6152(8) 0.041 Uiso d 1
H H13B 0.793(2) 0.976(11) 0.585(3) 0.041 Uiso d 1
O O14 0.7528(3) 0.9447(8) 0.67369(14) 0.0489(11) Uani d 1
H H14A 0.777(5) 1.077(10) 0.681(3) 0.073 Uiso d 1
H H14B 0.771(4) 0.817(10) 0.686(2) 0.073 Uiso d 1

loop_
_atom_site_aniso_label
_atom_site_aniso_U_11
_atom_site_aniso_U_22
_atom_site_aniso_U_33
_atom_site_aniso_U_12
_atom_site_aniso_U_13
_atom_site_aniso_U_23
Br1 0.0441(3) 0.0355(2) 0.0268(3) -0.0014(2) 0.0046(2) -0.0016(3)
Br2 0.0516(3) 0.0410(2) 0.0277(3) 0.0037(2) 0.0026(3) 0.0051(3)
Na1 0.0180(10) 0.0155(7) 0.0211(14) 0.0004(5) 0.0014(8) 0.0006(6)
Na2 0.0197(11) 0.0147(7) 0.0213(14) -0.0003(6) -0.0004(8) 0.0001(5)
O1 0.0191(14) 0.0220(14) 0.0276(15) -0.0005(11) 0.0029(12) 0.0007(11)
O2 0.0220(16) 0.0263(14) 0.0235(18) 0.0009(13) -0.0005(13) 0.0040(13)
O3 0.0198(15) 0.0244(14) 0.0287(16) 0.0009(12) 0.0051(11) 0.0023(12)
O4 0.0200(16) 0.0248(14) 0.0230(17) 0.0007(12) -0.0010(13) 0.0050(13)
O5 0.0232(15) 0.0182(13) 0.0297(16) 0.0008(12) -0.0024(13) 0.0033(12)
O6 0.0224(16) 0.0239(14) 0.0285(17) -0.0023(12) -0.0057(12) 0.0067(12)
O7 0.0233(16) 0.0245(15) 0.0288(16) -0.0024(12) -0.0030(12) 0.0071(12)
O8 0.0227(15) 0.0179(13) 0.0261(16) -0.0018(11) -0.0028(12) 0.0017(12)
O9 0.0267(15) 0.0192(14) 0.0262(16) 0.0017(12) -0.0042(13) -0.0026(12)
O10 0.0273(16) 0.0183(14) 0.0267(16) 0.0013(12) -0.0041(12) -0.0031(11)
N1 0.030(2) 0.0216(17) 0.021(2) 0.0059(16) -0.0010(17) 0.0027(15)
N2 0.046(2) 0.0195(17) 0.027(2) 0.0025(16) -0.0092(17) 0.0028(15)
N3 0.031(2) 0.0231(17) 0.022(2) 0.0029(16) -0.0017(18) -0.0007(15)
N4 0.061(3) 0.028(2) 0.031(2) 0.012(2) -0.021(2) -0.0027(17)
C1 0.022(2) 0.0159(17) 0.0157(19) -0.0030(14) -0.0003(15) -0.0020(14)
C2 0.025(2) 0.027(2) 0.028(2) -0.0044(18) -0.0001(19) 0.0064(18)
C3 0.029(2) 0.0203(19) 0.023(2) 0.0013(17) -0.0015(17) 0.0030(17)
C4 0.066(4) 0.018(2) 0.053(3) 0.002(2) -0.019(3) 0.009(2)
C5 0.066(4) 0.032(2) 0.027(3) -0.004(2) -0.016(3) -0.001(2)
C6 0.026(3) 0.049(3) 0.039(4) 0.004(2) -0.004(3) -0.002(2)
C7 0.024(2) 0.0187(18) 0.0142(19) -0.0032(15) -0.0014(15) -0.0030(14)
C8 0.021(2) 0.030(2) 0.030(2) -0.0014(18) 0.0002(18) 0.0111(19)
C9 0.028(2) 0.0211(19) 0.024(2) -0.0028(17) -0.0043(18) 0.0001(16)
C10 0.116(6) 0.025(3) 0.078(5) 0.003(3) -0.056(4) 0.009(3)
C11 0.089(5) 0.039(3) 0.027(3) 0.004(2) -0.029(3) -0.001(2)
C12 0.040(4) 0.065(4) 0.053(5) 0.017(3) -0.008(3) -0.015(3)
O11 0.0229(18) 0.0383(17) 0.024(2) 0.0050(15) -0.0012(15) 0.0031(16)
O12 0.062(3) 0.036(2) 0.034(2) -0.0029(19) -0.015(2) -0.0038(17)
O13 0.0214(17) 0.0368(17) 0.023(2) -0.0041(15) -0.0035(15) 0.0007(15)
O14 0.069(3) 0.044(2) 0.033(3) 0.008(2) -0.011(2) -0.0001(19)

loop_
_atom_type_symbol
_atom_type_description
_atom_type_scat_dispersion_real
_atom_type_scat_dispersion_imag
_atom_type_scat_source
C C 0.0033 0.0016 'International Tables Vol C Tables 4.2.6.8 and 6.1.1.4'
H H 0.0000 0.0000 'International Tables Vol C Tables 4.2.6.8 and 6.1.1.4'
N N 0.0061 0.0033 'International Tables Vol C Tables 4.2.6.8 and 6.1.1.4'
O O 0.0106 0.0060 'International Tables Vol C Tables 4.2.6.8 and 6.1.1.4'
Na Na 0.0362 0.0249 'International Tables Vol C Tables 4.2.6.8 and 6.1.1.4'
Br Br -0.2901 2.4595 'International Tables Vol C Tables 4.2.6.8 and 6.1.1.4'

loop_
_geom_angle_atom_site_label_1
_geom_angle_atom_site_label_2
_geom_angle_atom_site_label_3
_geom_angle_site_symmetry_1
_geom_angle_site_symmetry_3
_geom_angle
O1 Na1 O5 . . 109.25(14)
O1 Na1 O6 . . 100.00(12)
O1 Na1 O8 . 1_565 160.43(13)
O1 Na1 O9 . . 83.01(11)
O5 Na1 O6 . . 80.32(12)
O5 Na1 O8 . 1_565 89.64(11)
O5 Na1 O9 . . 167.30(15)
O6 Na1 O8 . 1_565 87.89(13)
O6 Na1 O9 . . 101.22(13)
O9 Na1 O8 . 1_565 77.87(13)
O10 Na1 O1 . . 92.84(12)
O10 Na1 O5 . . 87.35(12)
O10 Na1 O6 . . 164.52(13)
O10 Na1 O8 . 1_565 82.69(12)
O10 Na1 O9 . . 88.81(11)
O3 Na2 O5 . 1_545 160.55(13)
O3 Na2 O7 . . 100.26(12)
O3 Na2 O8 . . 109.70(14)
O3 Na2 O9 . . 93.04(13)
O3 Na2 O10 . . 83.44(11)
O5 Na2 H9A 1_545 . 71.3(14)
O7 Na2 O5 . 1_545 87.40(13)
O7 Na2 H9A . . 143.9(13)
O7 Na2 O10 . . 100.79(13)
O8 Na2 O5 . 1_545 89.11(11)
O8 Na2 O7 . . 80.45(11)
O8 Na2 O10 . . 166.49(15)
O9 Na2 O5 . 1_545 82.56(12)
O9 Na2 O7 . . 164.42(13)
O9 Na2 O8 . . 87.49(12)
O9 Na2 O10 . . 88.67(11)
O10 Na2 O5 . 1_545 77.55(12)
C1 O1 Na1 . . 124.7(2)
C7 O3 Na2 . . 124.5(3)
Na1 O5 Na2 . 1_565 90.26(13)
Na1 O5 H5A . . 123(3)
Na1 O5 H5B . . 132(4)
Na2 O5 H5A 1_565 . 106(4)
Na2 O5 H5B 1_565 . 93(4)
H5A O5 H5B . . 102(5)
Na1 O6 H6A . . 124(4)
Na1 O6 H6B . . 120(4)
H6A O6 H6B . . 108(6)
Na2 O7 H7A . . 117(4)
Na2 O7 H7B . . 122(4)
H7A O7 H7B . . 105(5)
Na1 O8 H8A 1_545 . 103(4)
Na1 O8 H8B 1_545 . 94(5)
Na2 O8 Na1 . 1_545 91.00(13)
Na2 O8 H8A . . 126(4)
Na2 O8 H8B . . 120(4)
H8A O8 H8B . . 111(6)
Na1 O9 H9A . . 132(4)
Na1 O9 H9B . . 107(4)
Na2 O9 Na1 . . 91.34(13)
Na2 O9 H9A . . 96(4)
Na2 O9 H9B . . 123(4)
H9A O9 H9B . . 108(5)
Na1 O10 Na2 . . 91.18(13)
Na1 O10 H10A . . 127(4)
Na1 O10 H10B . . 112(4)
Na2 O10 H10A . . 102(4)
Na2 O10 H10B . . 115(4)
H10A O10 H10B . . 108(6)
N2 N1 H1 . . 104(5)
C3 N1 H1 . . 106(5)
C3 N1 N2 . . 113.3(3)
N1 N2 C4 . . 114.0(4)
N1 N2 C5 . . 106.6(4)
N1 N2 C6 . . 107.7(4)
C5 N2 C4 . . 108.7(4)
C6 N2 C4 . . 110.1(4)
C6 N2 C5 . . 109.6(4)
N4 N3 H3 . . 108(4)
N4 N3 C9 . . 113.9(3)
C9 N3 H3 . . 106(5)
N3 N4 C11 . . 105.8(4)
N3 N4 C12 . . 105.9(4)
C10 N4 N3 . . 114.7(4)
C10 N4 C11 . . 109.1(5)
C10 N4 C12 . . 111.6(5)
C11 N4 C12 . . 109.5(5)
O1 C1 O2 . . 124.5(4)
O1 C1 C2 . . 119.6(4)
O2 C1 C2 . . 115.9(4)
C1 C2 H2A . . 108.7
C1 C2 H2B . . 108.7
H2A C2 H2B . . 107.6
C3 C2 C1 . . 114.2(4)
C3 C2 H2A . . 108.7
C3 C2 H2B . . 108.7
N1 C3 C2 . . 107.7(3)
N1 C3 H3A . . 110.2
N1 C3 H3B . . 110.2
C2 C3 H3A . . 110.2
C2 C3 H3B . . 110.2
H3A C3 H3B . . 108.5
N2 C4 H4A . . 109.5
N2 C4 H4B . . 109.5
N2 C4 H4C . . 109.5
H4A C4 H4B . . 109.5
H4A C4 H4C . . 109.5
H4B C4 H4C . . 109.5
N2 C5 H5C . . 109.5
N2 C5 H5D . . 109.5
N2 C5 H5E . . 109.5
H5C C5 H5D . . 109.5
H5C C5 H5E . . 109.5
H5D C5 H5E . . 109.5
N2 C6 H6C . . 109.5
N2 C6 H6D . . 109.5
N2 C6 H6E . . 109.5
H6C C6 H6D . . 109.5
H6C C6 H6E . . 109.5
H6D C6 H6E . . 109.5
O3 C7 O4 . . 124.2(4)
O3 C7 C8 . . 119.3(4)
O4 C7 C8 . . 116.5(4)
C7 C8 H8C . . 108.4
C7 C8 H8D . . 108.4
H8C C8 H8D . . 107.5
C9 C8 C7 . . 115.3(4)
C9 C8 H8C . . 108.4
C9 C8 H8D . . 108.4
N3 C9 C8 . . 108.6(4)
N3 C9 H9C . . 110.0
N3 C9 H9D . . 110.0
C8 C9 H9C . . 110.0
C8 C9 H9D . . 110.0
H9C C9 H9D . . 108.3
N4 C10 H10C . . 109.5
N4 C10 H10D . . 109.5
N4 C10 H10E . . 109.5
H10C C10 H10D . . 109.5
H10C C10 H10E . . 109.5
H10D C10 H10E . . 109.5
N4 C11 H11A . . 109.5
N4 C11 H11B . . 109.5
N4 C11 H11C . . 109.5
H11A C11 H11B . . 109.5
H11A C11 H11C . . 109.5
H11B C11 H11C . . 109.5
N4 C12 H12A . . 109.5
N4 C12 H12B . . 109.5
N4 C12 H12C . . 109.5
H12A C12 H12B . . 109.5
H12A C12 H12C . . 109.5
H12B C12 H12C . . 109.5
H11D O11 H11E . . 107(8)
H12D O12 H12E . . 111(9)
H13A O13 H13B . . 102(8)
H14A O14 H14B . . 113(8)

loop_
_geom_bond_atom_site_label_1
_geom_bond_atom_site_label_2
_geom_bond_site_symmetry_2
_geom_bond_distance
_geom_bond_publ_flag
Na1 O1 . 2.367(4) y
Na1 O5 . 2.368(3) y
Na1 O6 . 2.369(3) y
Na1 O8 1_565 2.517(4) y
Na1 O9 . 2.442(4) y
Na1 O10 . 2.361(4) y
Na2 O3 . 2.359(4) y
Na2 O5 1_545 2.543(4) y
Na2 O7 . 2.368(3) y
Na2 O8 . 2.364(3) y
Na2 O9 . 2.361(3) y
Na2 O10 . 2.449(4) y
O1 C1 . 1.241(5) y
O2 C1 . 1.281(5) y
O3 C7 . 1.249(5) y
O4 C7 . 1.282(5) y
O5 H5A . 0.97(6) ?
O5 H5B . 0.82(6) ?
O6 H6A . 0.80(3) ?
O6 H6B . 0.82(3) ?
O7 H7A . 0.82(3) ?
O7 H7B . 0.80(3) ?
O8 H8A . 0.81(3) ?
O8 H8B . 0.81(3) ?
O9 H9A . 0.93(6) ?
O9 H9B . 0.79(6) ?
O10 H10A . 0.78(6) ?
O10 H10B . 0.90(6) ?
N1 H1 . 0.83(4) ?
N1 N2 . 1.471(6) y
N1 C3 . 1.468(6) ?
N2 C4 . 1.499(6) ?
N2 C5 . 1.498(8) ?
N2 C6 . 1.489(8) ?
N3 H3 . 0.84(4) ?
N3 N4 . 1.466(6) y
N3 C9 . 1.481(6) ?
N4 C10 . 1.463(7) ?
N4 C11 . 1.497(8) ?
N4 C12 . 1.530(10) ?
C1 C2 . 1.531(6) ?
C2 H2A . 0.9900 ?
C2 H2B . 0.9900 ?
C2 C3 . 1.514(6) ?
C3 H3A . 0.9900 ?
C3 H3B . 0.9900 ?
C4 H4A . 0.9800 ?
C4 H4B . 0.9800 ?
C4 H4C . 0.9800 ?
C5 H5C . 0.9800 ?
C5 H5D . 0.9800 ?
C5 H5E . 0.9800 ?
C6 H6C . 0.9800 ?
C6 H6D . 0.9800 ?
C6 H6E . 0.9800 ?
C7 C8 . 1.519(6) ?
C8 H8C . 0.9900 ?
C8 H8D . 0.9900 ?
C8 C9 . 1.506(6) ?
C9 H9C . 0.9900 ?
C9 H9D . 0.9900 ?
C10 H10C . 0.9800 ?
C10 H10D . 0.9800 ?
C10 H10E . 0.9800 ?
C11 H11A . 0.9800 ?
C11 H11B . 0.9800 ?
C11 H11C . 0.9800 ?
C12 H12A . 0.9800 ?
C12 H12B . 0.9800 ?
C12 H12C . 0.9800 ?
O11 H11D . 0.80(3) ?
O11 H11E . 0.80(3) ?
O12 H12D . 0.80(3) ?
O12 H12E . 0.80(3) ?
O13 H13A . 0.80(3) ?
O13 H13B . 0.80(3) ?
O14 H14A . 0.87(5) ?
O14 H14B . 0.87(5) ?

loop_
_geom_hbond_atom_site_label_D
_geom_hbond_atom_site_label_H
_geom_hbond_atom_site_label_A
_geom_hbond_site_symmetry_A
_geom_hbond_distance_DH
_geom_hbond_distance_HA
_geom_hbond_distance_DA
_geom_hbond_angle_DHA
O5 H5A O1 1_565 0.97(6) 1.79(6) 2.746(4) 172(6)
O5 H5B O11 3_475 0.82(6) 2.02(6) 2.819(5) 167(6)
O6 H6A O4 3_575 0.80(3) 2.06(3) 2.845(5) 165(6)
O6 H6B O2 1_565 0.82(3) 1.91(3) 2.732(4) 175(6)
O7 H7A O2 3_465 0.82(3) 2.05(3) 2.856(5) 165(6)
O7 H7B O4 1_545 0.80(3) 1.94(3) 2.731(4) 169(6)
O8 H8A O13 1_545 0.81(3) 2.06(3) 2.815(5) 155(5)
O8 H8B O3 1_545 0.81(3) 1.95(3) 2.754(4) 168(7)
O9 H9A O6 1_545 0.93(6) 1.96(6) 2.852(4) 160(5)
O9 H9B O13 . 0.79(6) 2.01(6) 2.772(5) 160(6)
O10 H10A O11 3_465 0.78(6) 2.00(6) 2.771(5) 167(6)
O10 H10B O7 1_565 0.90(6) 1.99(6) 2.853(4) 158(5)
O11 H11D O12 . 0.80(3) 1.94(3) 2.744(6) 179(7)
O11 H11E O2 . 0.80(3) 1.92(3) 2.719(5) 174(9)
O13 H13A O14 . 0.80(3) 1.95(3) 2.733(6) 170(6)
O13 H13B O4 3_575 0.80(3) 1.94(3) 2.727(5) 168(9)
N1 H1 Br1 1_565 0.83(5) 2.57(5) 3.379(5) 167(5)
N3 H3 Br2 3_465 0.84(5) 2.57(5) 3.394(5) 169(5)
O12 H12D Br1 1_565 0.80(5) 2.52(6) 3.316(4) 172(6)
O12 H12E Br1 . 0.80(5) 2.49(6) 3.289(4) 177(8)
O14 H14A Br2 1_565 0.87(7) 2.47(7) 3.323(5) 168(7)
O14 H14B Br2 . 0.87(6) 2.41(6) 3.281(5) 175(6)

loop_
_geom_torsion_atom_site_label_1
_geom_torsion_atom_site_label_2
_geom_torsion_atom_site_label_3
_geom_torsion_atom_site_label_4
_geom_torsion
Na1 O1 C1 O2 99.2(4)
Na1 O1 C1 C2 -78.2(4)
Na2 O3 C7 O4 -99.5(4)
Na2 O3 C7 C8 78.8(4)
O1 C1 C2 C3 -12.3(5)
O2 C1 C2 C3 170.1(4)
O3 C7 C8 C9 10.5(6)
O4 C7 C8 C9 -171.1(4)
N2 N1 C3 C2 165.2(4)
N4 N3 C9 C8 -167.1(4)
C1 C2 C3 N1 -73.2(5)
C3 N1 N2 C4 43.8(6)
C3 N1 N2 C5 163.8(4)
C3 N1 N2 C6 -78.6(5)
C7 C8 C9 N3 73.4(5)
C9 N3 N4 C10 -42.9(7)
C9 N3 N4 C11 -163.1(5)
C9 N3 N4 C12 80.7(5)

_cod_database_fobs_code 2242503
